data_1530868
loop_
_publ_author_name
'Theobald, F.R.'
'Laarif, A.'
'Hewat, A.W.'

_publ_section_title
;
 The structure of Koechlinite bismuth molybdate. A controversy resolved by
 neutron diffraction
;
_journal_name_full Ferroelectrics
_journal_page_first 219
_journal_page_last 237
_journal_volume 56
_journal_year 1984
_chemical_formula_sum 'Bi2 Mo O6'
_space_group_IT_number 29
_symmetry_space_group_name_Hall 'P 2c -2ac'
_symmetry_space_group_name_H-M 'P c a 21'
_cell_angle_alpha 90
_cell_angle_beta 90
_cell_angle_gamma 90
_cell_formula_units_Z 4
_cell_length_a 5.4896
_cell_length_b 16.22658
_cell_length_c 5.5131
_cell_volume 491.093
_citation_journal_id_ASTM FEROA8
_cod_data_source_file Theobald_FEROA8_1984_1099.cif
_cod_data_source_block Bi2Mo1O6
_cod_original_cell_volume 491.0928
_cod_original_formula_sum 'Bi2 Mo1 O6'
_cod_database_code 1530868

loop_
_symmetry_equiv_pos_as_xyz
x,y,z
-x,-y,z+1/2
-x+1/2,y,z+1/2
x+1/2,-y,z

loop_
_atom_site_label
_atom_site_type_symbol
_atom_site_fract_x
_atom_site_fract_y
_atom_site_fract_z
_atom_site_occupancy
_atom_site_U_iso_or_equiv
Bi2 Bi+3 0.483 0.0786 0.989 1 0.0
O6 O-2 0.572 0.3602 0.575 1 0.0
O5 O-2 0.207 0.2624 0.36 1 0.0
O2 O-2 0.259 0.9956 0.271 1 0.0
Mo1 Mo+6 0.001 0.2479 0 1 0.0
O1 O-2 0.049 0.1428 0.091 1 0.0
O3 O-2 0.242 0.5048 0.272 1 0.0
Bi1 Bi+3 0.519 0.4231 0.983 1 0.0
O4 O-2 0.698 0.2297 0.251 1 0.0
